data_2020838
loop_
_publ_author_name
'Huang, Qiu-Ying'
'Zhao, Yang'
'Meng, Xiang-Ru'

_publ_section_title
;
 Syntheses, structures and characterization of isomorphous Co^II^and
 Ni^II^ coordination polymers based on
 2-[(1<i>H</i>-imidazol-1-yl)methyl]-6-methyl-1<i>H</i>-benzimidazole and
 benzene-1,4-dicarboxylate
;
_journal_issue 8
_journal_name_full 'Acta Crystallographica Section C'
_journal_page_first 645
_journal_page_last 651
_journal_paper_doi 10.1107/S2053229617010877
_journal_volume 73
_journal_year 2017
_chemical_formula_iupac '[Ni (C8 H4 O4) (C12 H11 N4)2 (H2 O)2], 2H2 O'
_chemical_formula_moiety 'C32 H32 N8 Ni O6, 2(H2 O)'
_chemical_formula_sum 'C32 H36 N8 Ni O8'
_chemical_formula_weight 719.40
_chemical_name_systematic
'<i>catena</i>-Poly[[[diaquabis{2-[(1<i>H</i>-imidazol-1-yl)methyl]-6-methyl-1<i>H</i>-benzimidazole-\k<i>N</i>^3^}nickel(II)]-\m~2~-benzene-1,4-dicarboxylato-\k^2^<i>O</i>^1^:<i>O</i>^4^] dihydrate]'
_space_group_crystal_system monoclinic
_space_group_IT_number 13
_space_group_name_Hall '-P 2yac'
_space_group_name_H-M_alt 'P 1 2/n 1'
_symmetry_space_group_name_Hall '-P 2yac'
_symmetry_space_group_name_H-M 'P 1 2/n 1'
_atom_sites_solution_hydrogens mixed
_audit_creation_method SHELXL-2014/7
_cell_angle_alpha 90
_cell_angle_beta 106.84(3)
_cell_angle_gamma 90
_cell_formula_units_Z 2
_cell_length_a 13.192(3)
_cell_length_b 9.0180(18)
_cell_length_c 14.670(3)
_cell_measurement_reflns_used 4855
_cell_measurement_temperature 293(2)
_cell_measurement_theta_max 27.9404
_cell_measurement_theta_min 1.8301
_cell_volume 1670.4(7)
_computing_cell_refinement
;
CrystalClear (Rigaku/MSC, 2004)
;
_computing_data_collection
;
CrystalClear (Rigaku/MSC, 2004)
;
_computing_data_reduction
;
CrystalClear (Rigaku/MSC, 2004)
;
_computing_molecular_graphics
;
DIAMOND (Brandenburg & Putz, 2005)
;
_computing_publication_material
;
publCIF (Westrip, 2010)
;
_computing_structure_refinement
;
SHELXL2014 (Sheldrick, 2015)
;
_computing_structure_solution
;
SHELXS97 (Sheldrick, 2008)
;
_diffrn_ambient_temperature 293(2)
_diffrn_detector_area_resol_mean 28.5714
_diffrn_measured_fraction_theta_full 0.997
_diffrn_measured_fraction_theta_max 0.997
_diffrn_measurement_device_type 'Rigaku Saturn'
_diffrn_measurement_method \w
_diffrn_radiation_type MoK\a
_diffrn_radiation_wavelength 0.71073
_diffrn_reflns_av_R_equivalents 0.0328
_diffrn_reflns_limit_h_max 16
_diffrn_reflns_limit_h_min -16
_diffrn_reflns_limit_k_max 11
_diffrn_reflns_limit_k_min -10
_diffrn_reflns_limit_l_max 17
_diffrn_reflns_limit_l_min -17
_diffrn_reflns_number 15587
_diffrn_reflns_theta_full 25.242
_diffrn_reflns_theta_max 25.750
_diffrn_reflns_theta_min 2.258
_exptl_absorpt_coefficient_mu 0.644
_exptl_absorpt_correction_T_max 0.9103
_exptl_absorpt_correction_T_min 0.8722
_exptl_absorpt_correction_type multi-scan
_exptl_absorpt_process_details
;
(CrystalClear; Rigaku/MSC, 2004)
;
_exptl_crystal_colour green
_exptl_crystal_density_diffrn 1.430
_exptl_crystal_description prism
_exptl_crystal_F_000 752
_exptl_crystal_size_max 0.220
_exptl_crystal_size_mid 0.190
_exptl_crystal_size_min 0.150
_refine_diff_density_max 0.223
_refine_diff_density_min -0.181
_refine_ls_extinction_method none
_refine_ls_goodness_of_fit_ref 1.109
_refine_ls_hydrogen_treatment mixed
_refine_ls_matrix_type full
_refine_ls_number_parameters 297
_refine_ls_number_reflns 3181
_refine_ls_number_restraints 36
_refine_ls_restrained_S_all 1.159
_refine_ls_R_factor_all 0.0442
_refine_ls_R_factor_gt 0.0387
_refine_ls_shift/su_max 0.000
_refine_ls_shift/su_mean 0.000
_refine_ls_structure_factor_coef Fsqd
_refine_ls_weighting_details 'w=1/[\s^2^(Fo^2^)+(0.0406P)^2^+0.5458P] where P=(Fo^2^+2Fc^2^)/3'
_refine_ls_weighting_scheme calc
_refine_ls_wR_factor_gt 0.0872
_refine_ls_wR_factor_ref 0.0904
_reflns_number_gt 2903
_reflns_number_total 3181
_reflns_threshold_expression 'I > 2\s(I)'
_cod_data_source_file lg3204sup1.cif
_cod_data_source_block II
_cod_original_cell_volume 1670.3(6)
_cod_database_code 2020838
_shelx_space_group_comment
;
The symmetry employed for this shelxl refinement is uniquely defined
by the following loop, which should always be used as a source of
symmetry information in preference to the above space-group names.
They are only intended as comments.
;
_shelx_estimated_absorpt_t_min 0.871
_shelx_estimated_absorpt_t_max 0.910

loop_
_space_group_symop_operation_xyz
'x, y, z'
'-x+1/2, y, -z+1/2'
'-x, -y, -z'
'x-1/2, -y, z-1/2'

loop_
_atom_site_type_symbol
_atom_site_label
_atom_site_fract_x
_atom_site_fract_y
_atom_site_fract_z
_atom_site_U_iso_or_equiv
_atom_site_adp_type
_atom_site_calc_flag
_atom_site_occupancy
_atom_site_disorder_assembly
_atom_site_disorder_group
C C1 0.42695(16) 0.4313(2) 0.17018(14) 0.0367(4) Uani d 1 . .
C C2 0.35197(17) 0.4283(3) 0.30946(14) 0.0471(5) Uani d 1 . .
H H2 0.4208 0.4277 0.3500 0.056 Uiso calc 1 . .
C C3 0.33531(15) 0.4285(2) 0.21193(13) 0.0358(4) Uani d 1 . .
C C4 0.23241(16) 0.4290(3) 0.15263(14) 0.0451(5) Uani d 1 . .
H H4 0.2200 0.4298 0.0869 0.054 Uiso calc 1 . .
C C5 0.57167(16) 0.8043(2) 0.08937(14) 0.0441(5) Uani d 1 . .
H H5 0.6426 0.7847 0.0957 0.053 Uiso calc 1 . .
C C6 0.40373(16) 0.7832(3) 0.05705(15) 0.0510(6) Uani d 1 . .
H H6 0.3356 0.7443 0.0360 0.061 Uiso calc 1 . .
C C7 0.42872(18) 0.9174(3) 0.09633(16) 0.0547(6) Uani d 1 . .
H H7 0.3821 0.9876 0.1074 0.066 Uiso calc 1 . .
C C8 0.6002(2) 1.0549(3) 0.16573(16) 0.0539(6) Uani d 1 . .
H H8A 0.5667 1.1473 0.1393 0.065 Uiso calc 1 . .
H H8B 0.6693 1.0508 0.1551 0.065 Uiso calc 1 . .
C C9 0.61322(18) 1.0516(2) 0.27010(16) 0.0472(5) Uani d 1 . .
C C10 0.6444(8) 0.9759(11) 0.4161(5) 0.0492(18) Uani d 0.697(6) A 1
C C10' 0.6197(14) 1.1621(15) 0.4064(6) 0.037(4) Uani d 0.303(6) A 2
C C11' 0.6390(15) 1.0106(15) 0.4167(7) 0.038(4) Uani d 0.303(6) A 2
C C12' 0.6522(13) 0.9433(11) 0.5046(9) 0.047(4) Uani d 0.303(6) A 2
H H12' 0.6651 0.8420 0.5115 0.057 Uiso calc 0.303(6) A 2
C C13' 0.6462(11) 1.0275(12) 0.5822(6) 0.051(5) Uani d 0.303(6) A 2
C C14' 0.6268(12) 1.1790(11) 0.5719(7) 0.060(5) Uani d 0.303(6) A 2
H H14' 0.6228 1.2354 0.6238 0.072 Uiso calc 0.303(6) A 2
C C15' 0.6136(13) 1.2463(10) 0.4840(9) 0.051(4) Uani d 0.303(6) A 2
H H15' 0.6007 1.3477 0.4771 0.061 Uiso calc 0.303(6) A 2
C C11 0.6128(7) 1.1220(10) 0.4135(4) 0.0438(16) Uani d 0.697(6) A 1
C C12 0.6020(7) 1.1966(7) 0.4939(5) 0.0593(15) Uani d 0.697(6) A 1
H H12 0.5809 1.2953 0.4913 0.071 Uiso calc 0.697(6) A 1
C C13 0.6244(6) 1.1160(8) 0.5766(4) 0.0576(17) Uani d 0.697(6) A 1
C C14 0.6569(8) 0.9697(9) 0.5778(5) 0.0617(17) Uani d 0.697(6) A 1
H H14 0.6713 0.9184 0.6351 0.074 Uiso calc 0.697(6) A 1
C C15 0.6690(7) 0.8968(8) 0.5011(5) 0.0611(16) Uani d 0.697(6) A 1
H H15 0.6925 0.7992 0.5050 0.073 Uiso calc 0.697(6) A 1
C C16 0.6097(3) 1.1880(6) 0.6665(3) 0.0814(15) Uani d 0.697(6) A 1
H H16A 0.6726 1.2420 0.6988 0.122 Uiso calc 0.697(6) A 1
H H16B 0.5969 1.1125 0.7079 0.122 Uiso calc 0.697(6) A 1
H H16C 0.5506 1.2548 0.6492 0.122 Uiso calc 0.697(6) A 1
C C16' 0.6640(8) 0.9652(12) 0.6789(6) 0.073(3) Uani d 0.303(6) A 2
H H16D 0.6017 0.9131 0.6822 0.109 Uiso calc 0.303(6) A 2
H H16E 0.6791 1.0441 0.7248 0.109 Uiso calc 0.303(6) A 2
H H16F 0.7229 0.8979 0.6924 0.109 Uiso calc 0.303(6) A 2
N N1 0.49428(13) 0.7118(2) 0.05257(11) 0.0420(4) Uani d 1 . .
N N2 0.53602(14) 0.9308(2) 0.11685(12) 0.0452(4) Uani d 1 . .
N N3 0.59670(16) 1.1736(2) 0.31720(14) 0.0536(5) Uani d 1 . .
H H3 0.5757(19) 1.263(3) 0.2889(18) 0.064(8) Uiso d 1 . .
N N4 0.64210(17) 0.9366(2) 0.32602(14) 0.0565(5) Uani d 1 . .
Ni Ni1 0.5000 0.5000 0.0000 0.03690(13) Uani d 1 . .
O O1 0.40555(11) 0.42918(18) 0.08146(10) 0.0467(4) Uani d 1 . .
O O2 0.51951(11) 0.43598(18) 0.22723(10) 0.0460(4) Uani d 1 . .
O O3 0.64197(13) 0.4527(2) 0.10704(11) 0.0452(4) Uani d 1 . .
H H3A 0.693(3) 0.509(3) 0.114(2) 0.076(10) Uiso d 1 . .
H H3B 0.623(2) 0.458(3) 0.152(2) 0.073(10) Uiso d 1 . .
O O4 0.67274(18) 0.6210(3) 0.34811(18) 0.0803(7) Uani d 1 . .
H H4A 0.662(3) 0.698(4) 0.331(3) 0.100(14) Uiso d 1 . .
H H4B 0.620(3) 0.573(4) 0.317(2) 0.081(10) Uiso d 1 . .

loop_
_atom_site_aniso_label
_atom_site_aniso_U_11
_atom_site_aniso_U_22
_atom_site_aniso_U_33
_atom_site_aniso_U_12
_atom_site_aniso_U_13
_atom_site_aniso_U_23
C1 0.0398(11) 0.0363(10) 0.0401(11) -0.0014(9) 0.0210(9) -0.0003(8)
C2 0.0355(11) 0.0709(15) 0.0374(11) 0.0059(10) 0.0147(9) 0.0067(10)
C3 0.0374(10) 0.0361(10) 0.0396(10) -0.0004(8) 0.0201(8) 0.0006(8)
C4 0.0443(12) 0.0619(14) 0.0343(10) -0.0071(10) 0.0198(9) -0.0070(9)
C5 0.0376(11) 0.0513(13) 0.0446(11) 0.0055(10) 0.0138(9) 0.0003(9)
C6 0.0316(11) 0.0744(16) 0.0470(12) 0.0054(10) 0.0116(9) -0.0095(11)
C7 0.0463(13) 0.0697(16) 0.0483(13) 0.0175(12) 0.0144(10) -0.0057(12)
C8 0.0671(16) 0.0484(12) 0.0464(13) -0.0013(12) 0.0166(11) -0.0001(10)
C9 0.0483(13) 0.0431(11) 0.0483(12) -0.0011(10) 0.0111(10) -0.0033(10)
C10 0.049(3) 0.041(3) 0.056(4) -0.005(2) 0.014(2) -0.003(2)
C10' 0.028(5) 0.022(6) 0.059(7) -0.008(4) 0.009(4) 0.001(4)
C11' 0.050(7) 0.032(9) 0.024(5) -0.008(6) 0.001(4) 0.005(4)
C12' 0.050(6) 0.036(7) 0.049(7) 0.008(5) 0.003(4) 0.006(5)
C13' 0.046(7) 0.068(13) 0.038(5) -0.004(9) 0.011(4) -0.024(8)
C14' 0.044(6) 0.068(10) 0.056(7) 0.003(6) -0.002(4) -0.032(7)
C15' 0.040(5) 0.065(8) 0.043(5) -0.009(6) 0.005(4) -0.022(5)
C11 0.045(3) 0.044(4) 0.041(2) -0.013(3) 0.0094(19) -0.005(2)
C12 0.052(3) 0.056(3) 0.068(4) -0.003(3) 0.014(2) -0.015(3)
C13 0.049(3) 0.073(6) 0.051(3) -0.015(4) 0.015(2) -0.026(3)
C14 0.068(3) 0.073(5) 0.046(3) -0.010(4) 0.018(2) -0.003(3)
C15 0.083(4) 0.047(3) 0.054(3) 0.004(3) 0.021(2) 0.008(2)
C16 0.081(3) 0.107(4) 0.056(2) -0.002(3) 0.019(2) -0.022(2)
C16' 0.084(7) 0.088(7) 0.044(5) -0.011(5) 0.015(4) 0.003(4)
N1 0.0364(9) 0.0532(10) 0.0392(9) 0.0000(8) 0.0153(7) -0.0040(8)
N2 0.0466(10) 0.0497(10) 0.0390(9) 0.0056(8) 0.0120(8) -0.0001(8)
N3 0.0547(12) 0.0481(12) 0.0523(12) 0.0050(10) 0.0063(9) -0.0064(9)
N4 0.0740(14) 0.0457(11) 0.0496(11) -0.0002(10) 0.0178(10) 0.0004(9)
Ni1 0.0313(2) 0.0507(2) 0.0333(2) -0.00215(15) 0.01672(15) -0.00210(15)
O1 0.0396(8) 0.0688(10) 0.0378(7) -0.0081(7) 0.0208(6) -0.0033(7)
O2 0.0352(8) 0.0627(9) 0.0432(8) -0.0001(7) 0.0164(6) 0.0035(7)
O3 0.0373(8) 0.0614(10) 0.0392(8) -0.0027(8) 0.0149(7) -0.0021(7)
O4 0.0576(13) 0.0571(13) 0.1059(17) 0.0115(11) -0.0085(11) -0.0106(12)

loop_
_atom_type_symbol
_atom_type_description
_atom_type_scat_dispersion_real
_atom_type_scat_dispersion_imag
_atom_type_scat_source
C C 0.0033 0.0016 'International Tables Vol C Tables 4.2.6.8 and 6.1.1.4'
H H 0.0000 0.0000 'International Tables Vol C Tables 4.2.6.8 and 6.1.1.4'
N N 0.0061 0.0033 'International Tables Vol C Tables 4.2.6.8 and 6.1.1.4'
Ni Ni 0.3393 1.1124 'International Tables Vol C Tables 4.2.6.8 and 6.1.1.4'
O O 0.0106 0.0060 'International Tables Vol C Tables 4.2.6.8 and 6.1.1.4'

loop_
_geom_angle_atom_site_label_1
_geom_angle_atom_site_label_2
_geom_angle_atom_site_label_3
_geom_angle_site_symmetry_1
_geom_angle_site_symmetry_3
_geom_angle
_geom_angle_publ_flag
O1 C1 O2 . . 124.96(17) ?
O1 C1 C3 . . 117.25(18) ?
O2 C1 C3 . . 117.79(17) ?
C4 C2 C3 2 . 120.76(19) ?
C4 C2 H2 2 . 119.6 ?
C3 C2 H2 . . 119.6 ?
C2 C3 C4 . . 118.90(18) ?
C2 C3 C1 . . 121.01(18) ?
C4 C3 C1 . . 120.08(17) ?
C2 C4 C3 2 . 120.33(19) ?
C2 C4 H4 2 . 119.8 ?
C3 C4 H4 . . 119.8 ?
N1 C5 N2 . . 111.54(18) ?
N1 C5 H5 . . 124.2 ?
N2 C5 H5 . . 124.2 ?
C7 C6 N1 . . 109.5(2) ?
C7 C6 H6 . . 125.2 ?
N1 C6 H6 . . 125.2 ?
C6 C7 N2 . . 106.6(2) ?
C6 C7 H7 . . 126.7 ?
N2 C7 H7 . . 126.7 ?
N2 C8 C9 . . 111.57(19) ?
N2 C8 H8A . . 109.3 ?
C9 C8 H8A . . 109.3 ?
N2 C8 H8B . . 109.3 ?
C9 C8 H8B . . 109.3 ?
H8A C8 H8B . . 108.0 ?
N4 C9 N3 . . 112.7(2) ?
N4 C9 C8 . . 125.8(2) ?
N3 C9 C8 . . 121.5(2) ?
N4 C10 C11 . . 107.5(6) ?
N4 C10 C15 . . 132.2(8) ?
C11 C10 C15 . . 120.3(6) ?
N3 C10' C11' . . 100.1(10) ?
N3 C10' C15' . . 138.8(10) ?
C11' C10' C15' . . 120.0 ?
C12' C11' C10' . . 120.0 ?
C12' C11' N4 . . 126.9(9) ?
C10' C11' N4 . . 113.1(9) ?
C11' C12' C13' . . 120.0 ?
C11' C12' H12' . . 120.0 ?
C13' C12' H12' . . 120.0 ?
C14' C13' C12' . . 120.0 ?
C14' C13' C16' . . 116.8(9) ?
C12' C13' C16' . . 123.1(9) ?
C13' C14' C15' . . 120.0 ?
C13' C14' H14' . . 120.0 ?
C15' C14' H14' . . 120.0 ?
C14' C15' C10' . . 120.0 ?
C14' C15' H15' . . 120.0 ?
C10' C15' H15' . . 120.0 ?
C10 C11 C12 . . 122.6(5) ?
C10 C11 N3 . . 107.0(6) ?
C12 C11 N3 . . 130.3(7) ?
C13 C12 C11 . . 116.2(6) ?
C13 C12 H12 . . 121.9 ?
C11 C12 H12 . . 121.9 ?
C12 C13 C14 . . 120.2(6) ?
C12 C13 C16 . . 119.3(6) ?
C14 C13 C16 . . 120.6(6) ?
C15 C14 C13 . . 124.3(7) ?
C15 C14 H14 . . 117.9 ?
C13 C14 H14 . . 117.9 ?
C14 C15 C10 . . 116.3(6) ?
C14 C15 H15 . . 121.8 ?
C10 C15 H15 . . 121.8 ?
C13 C16 H16A . . 109.5 ?
C13 C16 H16B . . 109.5 ?
H16A C16 H16B . . 109.5 ?
C13 C16 H16C . . 109.5 ?
H16A C16 H16C . . 109.5 ?
H16B C16 H16C . . 109.5 ?
C13' C16' H16D . . 109.5 ?
C13' C16' H16E . . 109.5 ?
H16D C16' H16E . . 109.5 ?
C13' C16' H16F . . 109.5 ?
H16D C16' H16F . . 109.5 ?
H16E C16' H16F . . 109.5 ?
C5 N1 C6 . . 105.49(18) ?
C5 N1 Ni1 . . 129.35(14) ?
C6 N1 Ni1 . . 125.15(15) ?
C5 N2 C7 . . 106.86(19) ?
C5 N2 C8 . . 126.61(19) ?
C7 N2 C8 . . 126.4(2) ?
C10' N3 C9 . . 116.1(7) ?
C9 N3 C11 . . 103.8(4) ?
C10' N3 H3 . . 119.6(17) ?
C9 N3 H3 . . 124.1(16) ?
C11 N3 H3 . . 132.0(16) ?
C9 N4 C10 . . 108.8(4) ?
C9 N4 C11' . . 97.2(6) ?
O1 Ni1 O1 3_665 . 180.00 y
O1 Ni1 N1 3_665 . 91.34(6) ?
O1 Ni1 N1 . . 88.66(6) y
O1 Ni1 N1 3_665 3_665 88.66(6) ?
O1 Ni1 N1 . 3_665 91.34(6) y
N1 Ni1 N1 . 3_665 180.00 y
O1 Ni1 O3 3_665 . 86.49(7) ?
O1 Ni1 O3 . . 93.51(7) y
N1 Ni1 O3 . . 91.69(7) y
N1 Ni1 O3 3_665 . 88.31(7) ?
O1 Ni1 O3 3_665 3_665 93.51(6) ?
O1 Ni1 O3 . 3_665 86.49(7) y
N1 Ni1 O3 . 3_665 88.31(7) y
N1 Ni1 O3 3_665 3_665 91.69(7) ?
O3 Ni1 O3 3_665 . 180.00 y
C1 O1 Ni1 . . 127.37(13) ?
Ni1 O3 H3A . . 119(2) ?
Ni1 O3 H3B . . 101(2) ?
H3A O3 H3B . . 108(3) ?
H4A O4 H4B . . 105(3) ?

loop_
_geom_bond_atom_site_label_1
_geom_bond_atom_site_label_2
_geom_bond_site_symmetry_2
_geom_bond_distance
_geom_bond_publ_flag
C1 O1 . 1.249(2) ?
C1 O2 . 1.265(2) ?
C1 C3 . 1.505(3) ?
C2 C4 2 1.381(3) ?
C2 C3 . 1.383(3) ?
C2 H2 . 0.9300 ?
C3 C4 . 1.384(3) ?
C4 C2 2 1.381(3) ?
C4 H4 . 0.9300 ?
C5 N1 . 1.307(3) ?
C5 N2 . 1.340(3) ?
C5 H5 . 0.9300 ?
C6 C7 . 1.340(3) ?
C6 N1 . 1.375(3) ?
C6 H6 . 0.9300 ?
C7 N2 . 1.364(3) ?
C7 H7 . 0.9300 ?
C8 N2 . 1.460(3) ?
C8 C9 . 1.491(3) ?
C8 H8A . 0.9700 ?
C8 H8B . 0.9700 ?
C9 N4 . 1.309(3) ?
C9 N3 . 1.350(3) ?
C10 N4 . 1.360(7) ?
C10 C11 . 1.379(7) ?
C10 C15 . 1.391(7) ?
C10' N3 . 1.259(8) ?
C10' C11' . 1.3900 ?
C10' C15' . 1.3900 ?
C11' C12' . 1.3900 ?
C11' N4 . 1.499(8) ?
C12' C13' . 1.3900 ?
C12' H12' . 0.9300 ?
C13' C14' . 1.3900 ?
C13' C16' . 1.480(12) ?
C14' C15' . 1.3900 ?
C14' H14' . 0.9300 ?
C15' H15' . 0.9300 ?
C11 C12 . 1.400(6) ?
C11 N3 . 1.444(6) ?
C12 C13 . 1.371(9) ?
C12 H12 . 0.9300 ?
C13 C14 . 1.385(8) ?
C13 C16 . 1.532(7) ?
C14 C15 . 1.352(8) ?
C14 H14 . 0.9300 ?
C15 H15 . 0.9300 ?
C16 H16A . 0.9600 ?
C16 H16B . 0.9600 ?
C16 H16C . 0.9600 ?
C16' H16D . 0.9600 ?
C16' H16E . 0.9600 ?
C16' H16F . 0.9600 ?
N3 H3 . 0.91(3) ?
Ni1 O1 3_665 2.0618(14) ?
Ni1 O1 . 2.0618(14) y
Ni1 N1 . 2.0696(18) y
Ni1 N1 3_665 2.0697(18) ?
Ni1 O3 . 2.1097(17) y
Ni1 O3 3_665 2.1097(17) ?
O3 H3A . 0.83(3) ?
O3 H3B . 0.76(3) ?
O4 H4A . 0.74(4) ?
O4 H4B . 0.84(3) ?

loop_
_geom_hbond_atom_site_label_D
_geom_hbond_atom_site_label_H
_geom_hbond_atom_site_label_A
_geom_hbond_site_symmetry_A
_geom_hbond_distance_DH
_geom_hbond_distance_HA
_geom_hbond_distance_DA
_geom_hbond_angle_DHA
O4 H4A N4 . 0.74(4) 2.16(4) 2.880(3) 163(4)
O4 H4B O2 . 0.84(3) 2.00(3) 2.817(3) 166(3)
O3 H3B O2 . 0.76(3) 2.01(3) 2.719(2) 155(3)
O3 H3A O4 2_655 0.83(3) 1.97(3) 2.789(3) 169(3)
N3 H3 O2 1_565 0.91(3) 1.85(3) 2.757(3) 174(2)

loop_
_geom_torsion_atom_site_label_1
_geom_torsion_atom_site_label_2
_geom_torsion_atom_site_label_3
_geom_torsion_atom_site_label_4
_geom_torsion_site_symmetry_1
_geom_torsion_site_symmetry_4
_geom_torsion
C4 C2 C3 C4 2 . -0.2(3)
C4 C2 C3 C1 2 . 178.6(2)
O1 C1 C3 C2 . . 179.0(2)
O2 C1 C3 C2 . . -1.2(3)
O1 C1 C3 C4 . . -2.2(3)
O2 C1 C3 C4 . . 177.55(19)
C2 C3 C4 C2 . 2 -0.4(3)
C1 C3 C4 C2 . 2 -179.2(2)
N1 C6 C7 N2 . . 0.0(3)
N2 C8 C9 N4 . . 49.2(3)
N2 C8 C9 N3 . . -131.7(2)
N3 C10' C11' C12' . . -170.3(13)
C15' C10' C11' C12' . . 0.0
N3 C10' C11' N4 . . 9.2(9)
C15' C10' C11' N4 . . 179.5(14)
C10' C11' C12' C13' . . 0.0
N4 C11' C12' C13' . . -179.4(16)
C11' C12' C13' C14' . . 0.0
C11' C12' C13' C16' . . -177.2(13)
C12' C13' C14' C15' . . 0.0
C16' C13' C14' C15' . . 177.4(12)
C13' C14' C15' C10' . . 0.0
N3 C10' C15' C14' . . 165.4(19)
C11' C10' C15' C14' . . 0.0
N4 C10 C11 C12 . . 177.4(7)
C15 C10 C11 C12 . . -1.2(7)
N4 C10 C11 N3 . . -3.2(7)
C15 C10 C11 N3 . . 178.2(7)
C10 C11 C12 C13 . . -0.2(7)
N3 C11 C12 C13 . . -179.4(8)
C11 C12 C13 C14 . . 0.8(9)
C11 C12 C13 C16 . . -177.4(6)
C12 C13 C14 C15 . . 0.1(12)
C16 C13 C14 C15 . . 178.2(7)
C13 C14 C15 C10 . . -1.4(10)
N4 C10 C15 C14 . . -176.2(11)
C11 C10 C15 C14 . . 2.0(7)
N2 C5 N1 C6 . . -0.2(2)
N2 C5 N1 Ni1 . . -178.96(13)
C7 C6 N1 C5 . . 0.1(2)
C7 C6 N1 Ni1 . . 178.95(15)
N1 C5 N2 C7 . . 0.2(2)
N1 C5 N2 C8 . . 176.11(18)
C6 C7 N2 C5 . . -0.1(2)
C6 C7 N2 C8 . . -176.0(2)
C9 C8 N2 C5 . . -99.8(3)
C9 C8 N2 C7 . . 75.3(3)
C11' C10' N3 C9 . . -8.9(9)
C15' C10' N3 C9 . . -176.1(12)
N4 C9 N3 C10' . . 5.8(9)
C8 C9 N3 C10' . . -173.5(9)
N4 C9 N3 C11 . . -3.2(4)
C8 C9 N3 C11 . . 177.6(4)
C10 C11 N3 C9 . . 3.9(5)
C12 C11 N3 C9 . . -176.8(6)
N3 C9 N4 C10 . . 1.3(5)
C8 C9 N4 C10 . . -179.5(5)
N3 C9 N4 C11' . . 0.6(8)
C8 C9 N4 C11' . . 179.8(8)
C11 C10 N4 C9 . . 1.3(7)
C15 C10 N4 C9 . . 179.7(7)
C12' C11' N4 C9 . . 173.3(10)
C10' C11' N4 C9 . . -6.2(9)
O2 C1 O1 Ni1 . . -21.9(3)
C3 C1 O1 Ni1 . . 157.87(13)

_cod_database_fobs_code 2020838
